data_2023127
loop_
_publ_author_name
'El Atrassi, Zakaria'
'Zouhair, Mustapha'
'Blacque, Olivier'
'H\"okelek, Tuncer'
'Haoudi, Amal'
'Mazzah, Ahmed'
'Cherkaoui, Hassan'
'Sebbar, Nada Kheira'

_publ_section_title
;
 Crystal structure, Hirshfeld surface analysis, calculations of
 intermolecular interaction energies and energy frameworks and the
 DFT-optimized molecular structure of
 1-[(1-butyl-1H-1,2,3-triazol-4-yl)methyl]-3-(prop-1-en-2-yl)-1H-benzimidazol-2-one
;
_journal_coeditor_code WM5715
_journal_issue 6
_journal_name_full 'Acta Crystallographica Section E Crystallographic Communications'
_journal_paper_doi 10.1107/S2056989024004043
_journal_volume 80
_journal_year 2024
_chemical_formula_iupac 'C17 H21 N5 O'
_chemical_formula_moiety 'C17 H21 N5 O'
_chemical_formula_sum 'C17 H21 N5 O'
_chemical_formula_weight 311.39
_chemical_name_systematic
1-[(1-Butyl-1<i>H</i>-1,2,3-triazol-4-yl)methyl]-3-(prop-1-en-2-yl)-1<i>H</i>-benzimidazol-2-one
_space_group_crystal_system monoclinic
_space_group_IT_number 14
_space_group_name_Hall '-P 2ybc'
_space_group_name_H-M_alt 'P 1 21/c 1'
_atom_sites_solution_hydrogens mixed
_atom_sites_solution_primary dual
_audit_creation_method
;
Olex2 1.5
(compiled 2023.08.24 svn.re1ec1418 for OlexSys, GUI svn.r6817)
;
_cell_angle_alpha 90
_cell_angle_beta 91.312(2)
_cell_angle_gamma 90
_cell_formula_units_Z 4
_cell_length_a 5.70320(10)
_cell_length_b 24.2184(5)
_cell_length_c 11.8683(2)
_cell_measurement_reflns_used 10273
_cell_measurement_temperature 160.00(10)
_cell_measurement_theta_max 76.4040
_cell_measurement_theta_min 3.6140
_cell_volume 1638.85(5)
_computing_cell_refinement
;
CrysAlisPro (Rigaku OD, 2023)
;
_computing_data_collection
;
CrysAlisPro (Rigaku OD, 2023)
;
_computing_data_reduction
;
CrysAlisPro (Rigaku OD, 2023)
;
_computing_molecular_graphics
;
Olex2 (Dolomanov <i>et al.</i>,  2009)
;
_computing_publication_material
;
publCIF (Westrip, 2010)
;
_computing_structure_refinement
;
SHELXL (Sheldrick, 2015b)
;
_computing_structure_solution
;
<i>SHELXT</i> (Sheldrick, 2015a)
;
_diffrn_ambient_temperature 160.00(10)
_diffrn_detector 'CCD plate'
_diffrn_detector_area_resol_mean 10.3801
_diffrn_measured_fraction_theta_full 1.000
_diffrn_measured_fraction_theta_max 0.994
_diffrn_measurement_device 'four-circle diffractometer'
_diffrn_measurement_device_type 'SuperNova, Dual, Cu at home/near, Atlas'
_diffrn_measurement_method '\w scans'
_diffrn_radiation_monochromator mirror
_diffrn_radiation_probe x-ray
_diffrn_radiation_type 'Cu K\a'
_diffrn_radiation_wavelength 1.54184
_diffrn_reflns_av_R_equivalents 0.0339
_diffrn_reflns_av_unetI/netI 0.0207
_diffrn_reflns_limit_h_max 7
_diffrn_reflns_limit_h_min -7
_diffrn_reflns_limit_k_max 26
_diffrn_reflns_limit_k_min -30
_diffrn_reflns_limit_l_max 14
_diffrn_reflns_limit_l_min -14
_diffrn_reflns_number 19825
_diffrn_reflns_theta_full 67.684
_diffrn_reflns_theta_max 76.749
_diffrn_reflns_theta_min 3.650
_diffrn_source 'micro-focus sealed X-ray tube'
_exptl_absorpt_coefficient_mu 0.662
_exptl_absorpt_correction_T_max 0.971
_exptl_absorpt_correction_T_min 0.894
_exptl_absorpt_correction_type analytical
_exptl_absorpt_process_details
;
[CrysAlisPro (Rigaku OD, 2023)
using a multifaceted crystal
model (Clark & Reid, 1995)]
;
_exptl_crystal_colour colourless
_exptl_crystal_density_diffrn 1.262
_exptl_crystal_description plate
_exptl_crystal_F_000 664
_exptl_crystal_size_max 0.19
_exptl_crystal_size_mid 0.12
_exptl_crystal_size_min 0.05
_refine_diff_density_max 0.219
_refine_diff_density_min -0.207
_refine_ls_extinction_coef 0.0018(2)
_refine_ls_extinction_expression Fc^*^=kFc[1+0.001xFc^2^\l^3^/sin(2\q)]^-1/4^
_refine_ls_extinction_method
;
SHELXL (Sheldrick, 2015b)
;
_refine_ls_goodness_of_fit_ref 1.051
_refine_ls_hydrogen_treatment mixed
_refine_ls_matrix_type full
_refine_ls_number_parameters 219
_refine_ls_number_reflns 3435
_refine_ls_number_restraints 0
_refine_ls_restrained_S_all 1.051
_refine_ls_R_factor_all 0.0409
_refine_ls_R_factor_gt 0.0336
_refine_ls_shift/su_max 0.001
_refine_ls_shift/su_mean 0.000
_refine_ls_structure_factor_coef Fsqd
_refine_ls_weighting_details 'w=1/[\s^2^(Fo^2^)+(0.0353P)^2^+0.4935P] where P=(Fo^2^+2Fc^2^)/3'
_refine_ls_weighting_scheme calc
_refine_ls_wR_factor_gt 0.0803
_refine_ls_wR_factor_ref 0.0855
_reflns_number_gt 2968
_reflns_number_total 3435
_reflns_threshold_expression 'I > 2\s(I)'
_cod_data_source_file wm5715.cif
_cod_data_source_block I
_cod_database_code 2023127
_shelx_space_group_comment
;
The symmetry employed for this shelxl refinement is uniquely defined
by the following loop, which should always be used as a source of
symmetry information in preference to the above space-group names.
They are only intended as comments.
;
_shelx_estimated_absorpt_t_min 0.885
_shelx_estimated_absorpt_t_max 0.968

loop_
_space_group_symop_operation_xyz
'x, y, z'
'-x, y+1/2, -z+1/2'
'-x, -y, -z'
'x, -y-1/2, z-1/2'

loop_
_atom_site_type_symbol
_atom_site_label
_atom_site_fract_x
_atom_site_fract_y
_atom_site_fract_z
_atom_site_U_iso_or_equiv
_atom_site_adp_type
_atom_site_calc_flag
_atom_site_occupancy
_atom_site_disorder_assembly
_atom_site_disorder_group
C C1 0.57633(19) 0.82949(4) 0.42568(9) 0.0208(2) Uani d 1 . .
N N1 0.71001(16) 0.82797(4) 0.52597(8) 0.0223(2) Uani d 1 . .
O O1 1.04428(14) 0.77946(4) 0.58607(6) 0.02597(19) Uani d 1 . .
C C2 0.68397(19) 0.79364(4) 0.35005(9) 0.0202(2) Uani d 1 . .
N N2 0.87645(16) 0.77053(4) 0.40675(7) 0.0203(2) Uani d 1 . .
N N3 1.17211(17) 0.63652(4) 0.43348(9) 0.0262(2) Uani d 1 . .
C C3 0.5972(2) 0.78704(5) 0.24096(9) 0.0252(2) Uani d 1 . .
H H3 0.671876 0.763257 0.189186 0.030 Uiso calc 1 . .
C C4 0.3964(2) 0.81658(5) 0.21003(10) 0.0298(3) Uani d 1 . .
H H4 0.332148 0.812748 0.135891 0.036 Uiso calc 1 . .
N N4 1.08726(18) 0.59076(4) 0.47758(9) 0.0300(2) Uani d 1 . .
C C5 0.2882(2) 0.85168(5) 0.28603(11) 0.0302(3) Uani d 1 . .
H H5 0.151175 0.871223 0.262565 0.036 Uiso calc 1 . .
N N5 0.85618(17) 0.59867(4) 0.48951(8) 0.0245(2) Uani d 1 . .
C C6 0.3761(2) 0.85880(5) 0.39558(10) 0.0264(2) Uani d 1 . .
H H6 0.301892 0.882696 0.447298 0.032 Uiso calc 1 . .
C C7 0.89510(19) 0.79157(5) 0.51438(9) 0.0206(2) Uani d 1 . .
H H10A 0.459(3) 0.8759(7) 0.7493(13) 0.037(4) Uiso d 1 . .
H H10B 0.365(3) 0.8256(7) 0.6610(13) 0.041(4) Uiso d 1 . .
C C8 0.6746(2) 0.86076(5) 0.62539(9) 0.0235(2) Uani d 1 . .
C C9 0.8628(2) 0.90232(6) 0.65046(12) 0.0349(3) Uani d 1 . .
H H9A 1.013615 0.883371 0.660827 0.052 Uiso calc 1 . .
H H9B 0.825804 0.922450 0.719442 0.052 Uiso calc 1 . .
H H9C 0.872346 0.928362 0.587528 0.052 Uiso calc 1 . .
C C10 0.4838(2) 0.85325(5) 0.68373(11) 0.0296(3) Uani d 1 . .
C C11 1.03801(19) 0.72874(5) 0.36645(9) 0.0221(2) Uani d 1 . .
H H11A 1.200895 0.740317 0.384875 0.027 Uiso calc 1 . .
H H11B 1.021480 0.725930 0.283427 0.027 Uiso calc 1 . .
C C12 0.99452(19) 0.67315(5) 0.41755(9) 0.0201(2) Uani d 1 . .
C C13 0.79133(19) 0.64923(5) 0.45341(9) 0.0230(2) Uani d 1 . .
H H13 0.638578 0.664893 0.452876 0.028 Uiso calc 1 . .
C C14 0.7134(2) 0.55616(5) 0.54332(11) 0.0289(3) Uani d 1 . .
H H14A 0.746715 0.519827 0.508967 0.035 Uiso calc 1 . .
H H14B 0.545234 0.564507 0.529705 0.035 Uiso calc 1 . .
C C15 0.7638(2) 0.55325(5) 0.66936(11) 0.0297(3) Uani d 1 . .
H H15A 0.733683 0.589859 0.703238 0.036 Uiso calc 1 . .
H H15B 0.931469 0.544300 0.682716 0.036 Uiso calc 1 . .
C C16 0.6139(3) 0.51012(6) 0.72697(12) 0.0392(3) Uani d 1 . .
H H16A 0.446195 0.519093 0.713803 0.047 Uiso calc 1 . .
H H16B 0.643818 0.473503 0.693086 0.047 Uiso calc 1 . .
C C17 0.6652(3) 0.50730(6) 0.85305(13) 0.0462(4) Uani d 1 . .
H H17A 0.832201 0.499571 0.866492 0.069 Uiso calc 1 . .
H H17B 0.571337 0.477838 0.886196 0.069 Uiso calc 1 . .
H H17C 0.625225 0.542686 0.887757 0.069 Uiso calc 1 . .

loop_
_atom_site_aniso_label
_atom_site_aniso_U_11
_atom_site_aniso_U_22
_atom_site_aniso_U_33
_atom_site_aniso_U_12
_atom_site_aniso_U_13
_atom_site_aniso_U_23
C1 0.0202(5) 0.0196(5) 0.0226(5) -0.0020(4) -0.0017(4) 0.0017(4)
N1 0.0207(4) 0.0248(5) 0.0214(5) 0.0030(4) -0.0015(3) -0.0022(4)
O1 0.0235(4) 0.0322(4) 0.0221(4) 0.0034(3) -0.0036(3) 0.0013(3)
C2 0.0193(5) 0.0188(5) 0.0223(5) -0.0020(4) -0.0008(4) 0.0037(4)
N2 0.0203(4) 0.0214(5) 0.0193(4) 0.0022(4) -0.0003(3) 0.0006(3)
N3 0.0205(5) 0.0255(5) 0.0329(5) 0.0027(4) 0.0022(4) 0.0050(4)
C3 0.0283(6) 0.0252(6) 0.0220(5) -0.0036(5) -0.0017(4) 0.0010(4)
C4 0.0309(6) 0.0318(6) 0.0262(6) -0.0047(5) -0.0081(5) 0.0067(5)
N4 0.0223(5) 0.0254(5) 0.0424(6) 0.0038(4) 0.0038(4) 0.0068(4)
C5 0.0233(6) 0.0291(6) 0.0379(7) 0.0002(5) -0.0072(5) 0.0086(5)
N5 0.0203(5) 0.0228(5) 0.0302(5) -0.0011(4) 0.0002(4) 0.0026(4)
C6 0.0224(5) 0.0235(6) 0.0332(6) 0.0016(4) -0.0008(4) 0.0028(5)
C7 0.0195(5) 0.0215(5) 0.0210(5) -0.0009(4) 0.0010(4) 0.0019(4)
C8 0.0248(5) 0.0214(5) 0.0241(5) 0.0025(4) -0.0027(4) -0.0035(4)
C9 0.0308(6) 0.0317(7) 0.0422(7) -0.0055(5) -0.0005(5) -0.0098(5)
C10 0.0275(6) 0.0325(6) 0.0290(6) 0.0029(5) 0.0018(5) -0.0057(5)
C11 0.0221(5) 0.0224(5) 0.0219(5) 0.0022(4) 0.0042(4) 0.0016(4)
C12 0.0198(5) 0.0220(5) 0.0186(5) 0.0017(4) -0.0012(4) -0.0008(4)
C13 0.0189(5) 0.0234(5) 0.0268(5) 0.0019(4) -0.0007(4) 0.0022(4)
C14 0.0259(6) 0.0237(6) 0.0372(7) -0.0056(5) 0.0001(5) 0.0038(5)
C15 0.0291(6) 0.0242(6) 0.0358(7) -0.0014(5) 0.0025(5) 0.0029(5)
C16 0.0488(8) 0.0292(7) 0.0401(7) -0.0074(6) 0.0097(6) 0.0037(5)
C17 0.0656(10) 0.0335(7) 0.0399(8) 0.0074(7) 0.0122(7) 0.0062(6)

loop_
_atom_type_symbol
_atom_type_description
_atom_type_scat_dispersion_real
_atom_type_scat_dispersion_imag
_atom_type_scat_source
C C 0.0181 0.0091 'International Tables Vol C Tables 4.2.6.8 and 6.1.1.4'
H H 0.0000 0.0000 'International Tables Vol C Tables 4.2.6.8 and 6.1.1.4'
N N 0.0311 0.0180 'International Tables Vol C Tables 4.2.6.8 and 6.1.1.4'
O O 0.0492 0.0322 'International Tables Vol C Tables 4.2.6.8 and 6.1.1.4'

loop_
_exptl_crystal_face_index_h
_exptl_crystal_face_index_k
_exptl_crystal_face_index_l
_exptl_crystal_face_perp_dist
0 -1 0 0.0165
0 1 0 0.0325
0 0 -1 0.0680
0 0 1 0.0560
2 1 0 0.0840
-2 -1 0 0.1000
0 -5 1 0.0287
0 5 -1 0.0377
0 -1 1 0.0393

loop_
_geom_angle_atom_site_label_1
_geom_angle_atom_site_label_2
_geom_angle_atom_site_label_3
_geom_angle_site_symmetry_1
_geom_angle_site_symmetry_3
_geom_angle
_geom_angle_publ_flag
N1 C1 C2 . . 106.90(9) ?
C6 C1 N1 . . 131.54(11) ?
C6 C1 C2 . . 121.57(10) ?
C1 N1 C8 . . 126.77(9) ?
C7 N1 C1 . . 109.51(9) ?
C7 N1 C8 . . 123.64(9) ?
N2 C2 C1 . . 106.96(9) ?
C3 C2 C1 . . 121.22(10) ?
C3 C2 N2 . . 131.81(11) ?
C2 N2 C11 . . 128.19(9) ?
C7 N2 C2 . . 110.06(9) ?
C7 N2 C11 . . 121.71(9) ?
N4 N3 C12 . . 108.94(9) ?
C2 C3 H3 . . 121.3 ?
C2 C3 C4 . . 117.47(11) ?
C4 C3 H3 . . 121.3 ?
C3 C4 H4 . . 119.5 ?
C3 C4 C5 . . 121.10(11) ?
C5 C4 H4 . . 119.5 ?
N3 N4 N5 . . 106.93(9) ?
C4 C5 H5 . . 119.2 ?
C6 C5 C4 . . 121.62(11) ?
C6 C5 H5 . . 119.2 ?
N4 N5 C13 . . 111.07(9) ?
N4 N5 C14 . . 120.09(9) ?
C13 N5 C14 . . 128.71(10) ?
C1 C6 C5 . . 117.01(11) ?
C1 C6 H6 . . 121.5 ?
C5 C6 H6 . . 121.5 ?
O1 C7 N1 . . 127.03(10) ?
O1 C7 N2 . . 126.40(10) ?
N2 C7 N1 . . 106.56(9) ?
N1 C8 C9 . . 114.85(10) ?
C10 C8 N1 . . 119.21(11) ?
C10 C8 C9 . . 125.91(11) ?
C8 C9 H9A . . 109.5 ?
C8 C9 H9B . . 109.5 ?
C8 C9 H9C . . 109.5 ?
H9A C9 H9B . . 109.5 ?
H9A C9 H9C . . 109.5 ?
H9B C9 H9C . . 109.5 ?
H10A C10 H10B . . 119.5(13) ?
C8 C10 H10A . . 119.0(9) ?
C8 C10 H10B . . 121.5(9) ?
N2 C11 H11A . . 109.1 ?
N2 C11 H11B . . 109.1 ?
N2 C11 C12 . . 112.28(9) ?
H11A C11 H11B . . 107.9 ?
C12 C11 H11A . . 109.1 ?
C12 C11 H11B . . 109.1 ?
N3 C12 C11 . . 120.90(10) ?
N3 C12 C13 . . 108.30(10) ?
C13 C12 C11 . . 130.79(10) ?
N5 C13 C12 . . 104.77(10) ?
N5 C13 H13 . . 127.6 ?
C12 C13 H13 . . 127.6 ?
N5 C14 H14A . . 109.3 ?
N5 C14 H14B . . 109.3 ?
N5 C14 C15 . . 111.53(10) ?
H14A C14 H14B . . 108.0 ?
C15 C14 H14A . . 109.3 ?
C15 C14 H14B . . 109.3 ?
C14 C15 H15A . . 109.1 ?
C14 C15 H15B . . 109.1 ?
C14 C15 C16 . . 112.28(11) ?
H15A C15 H15B . . 107.9 ?
C16 C15 H15A . . 109.1 ?
C16 C15 H15B . . 109.1 ?
C15 C16 H16A . . 109.2 ?
C15 C16 H16B . . 109.2 ?
H16A C16 H16B . . 107.9 ?
C17 C16 C15 . . 112.07(12) ?
C17 C16 H16A . . 109.2 ?
C17 C16 H16B . . 109.2 ?
C16 C17 H17A . . 109.5 ?
C16 C17 H17B . . 109.5 ?
C16 C17 H17C . . 109.5 ?
H17A C17 H17B . . 109.5 ?
H17A C17 H17C . . 109.5 ?
H17B C17 H17C . . 109.5 ?

loop_
_geom_bond_atom_site_label_1
_geom_bond_atom_site_label_2
_geom_bond_site_symmetry_2
_geom_bond_distance
_geom_bond_publ_flag
C1 N1 . 1.3992(14) ?
C1 C2 . 1.4007(15) ?
C1 C6 . 1.3847(16) ?
N1 C7 . 1.3847(14) ?
N1 C8 . 1.4402(14) ?
O1 C7 . 1.2250(13) ?
C2 N2 . 1.3919(13) ?
C2 C3 . 1.3846(16) ?
N2 C7 . 1.3770(14) ?
N2 C11 . 1.4568(14) ?
N3 N4 . 1.3222(14) ?
N3 C12 . 1.3564(14) ?
C3 H3 . 0.9500 ?
C3 C4 . 1.3924(17) ?
C4 H4 . 0.9500 ?
C4 C5 . 1.3938(19) ?
N4 N5 . 1.3424(13) ?
C5 H5 . 0.9500 ?
C5 C6 . 1.3933(17) ?
N5 C13 . 1.3464(15) ?
N5 C14 . 1.4678(15) ?
C6 H6 . 0.9500 ?
C8 C9 . 1.4965(16) ?
C8 C10 . 1.3158(17) ?
C9 H9A . 0.9800 ?
C9 H9B . 0.9800 ?
C9 H9C . 0.9800 ?
C10 H10A . 0.966(16) ?
C10 H10B . 0.987(17) ?
C11 H11A . 0.9900 ?
C11 H11B . 0.9900 ?
C11 C12 . 1.4995(15) ?
C12 C13 . 1.3719(15) ?
C13 H13 . 0.9500 ?
C14 H14A . 0.9900 ?
C14 H14B . 0.9900 ?
C14 C15 . 1.5184(17) ?
C15 H15A . 0.9900 ?
C15 H15B . 0.9900 ?
C15 C16 . 1.5218(17) ?
C16 H16A . 0.9900 ?
C16 H16B . 0.9900 ?
C16 C17 . 1.520(2) ?
C17 H17A . 0.9800 ?
C17 H17B . 0.9800 ?
C17 H17C . 0.9800 ?

loop_
_geom_hbond_atom_site_label_D
_geom_hbond_atom_site_label_H
_geom_hbond_atom_site_label_A
_geom_hbond_site_symmetry_A
_geom_hbond_distance_DH
_geom_hbond_distance_HA
_geom_hbond_distance_DA
_geom_hbond_angle_DHA
_geom_hbond_publ_flag
C10 H10B O1 1_455 0.987(17) 2.303(17) 3.2691(16) 165.9(13) yes
C11 H11B O1 4_575 0.9900 2.3500 3.3346(14) 171 yes
C11 H11A Cg1 1_455 0.9900 2.7000 3.4833(12) 136 yes
C15 H15A Cg1 4_554 0.9900 2.9000 3.8400(13) 159 yes

loop_
_geom_torsion_atom_site_label_1
_geom_torsion_atom_site_label_2
_geom_torsion_atom_site_label_3
_geom_torsion_atom_site_label_4
_geom_torsion_site_symmetry_1
_geom_torsion_site_symmetry_2
_geom_torsion_site_symmetry_3
_geom_torsion_site_symmetry_4
_geom_torsion
_geom_torsion_publ_flag
C1 N1 C7 O1 . . . . -178.68(11) ?
C1 N1 C7 N2 . . . . 0.08(12) ?
C1 N1 C8 C9 . . . . -112.17(13) ?
C1 N1 C8 C10 . . . . 66.21(16) ?
C1 C2 N2 C7 . . . . -1.17(12) ?
C1 C2 N2 C11 . . . . 176.71(10) ?
C1 C2 C3 C4 . . . . -1.20(17) ?
N1 C1 C2 N2 . . . . 1.18(12) ?
N1 C1 C2 C3 . . . . -178.09(10) ?
N1 C1 C6 C5 . . . . 178.57(12) ?
C2 C1 N1 C7 . . . . -0.79(12) ?
C2 C1 N1 C8 . . . . 175.93(10) ?
C2 C1 C6 C5 . . . . -0.93(17) ?
C2 N2 C7 N1 . . . . 0.68(12) ?
C2 N2 C7 O1 . . . . 179.46(11) ?
C2 N2 C11 C12 . . . . -104.83(12) ?
C2 C3 C4 C5 . . . . 0.38(18) ?
N2 C2 C3 C4 . . . . 179.74(11) ?
N2 C11 C12 N3 . . . . -150.31(10) ?
N2 C11 C12 C13 . . . . 30.88(16) ?
N3 N4 N5 C13 . . . . 0.00(13) ?
N3 N4 N5 C14 . . . . -176.20(10) ?
N3 C12 C13 N5 . . . . -0.12(12) ?
C3 C2 N2 C7 . . . . 177.99(12) ?
C3 C2 N2 C11 . . . . -4.13(19) ?
C3 C4 C5 C6 . . . . 0.16(19) ?
C4 C5 C6 C1 . . . . 0.11(18) ?
N4 N3 C12 C11 . . . . -178.92(10) ?
N4 N3 C12 C13 . . . . 0.13(13) ?
N4 N5 C13 C12 . . . . 0.08(13) ?
N4 N5 C14 C15 . . . . 71.86(14) ?
N5 C14 C15 C16 . . . . 178.92(11) ?
C6 C1 N1 C7 . . . . 179.65(12) ?
C6 C1 N1 C8 . . . . -3.6(2) ?
C6 C1 C2 N2 . . . . -179.20(10) ?
C6 C1 C2 C3 . . . . 1.53(17) ?
C7 N1 C8 C9 . . . . 64.12(15) ?
C7 N1 C8 C10 . . . . -117.50(13) ?
C7 N2 C11 C12 . . . . 72.83(13) ?
C8 N1 C7 O1 . . . . 4.47(18) ?
C8 N1 C7 N2 . . . . -176.77(10) ?
C11 N2 C7 N1 . . . . -177.36(9) ?
C11 N2 C7 O1 . . . . 1.41(17) ?
C11 C12 C13 N5 . . . . 178.80(11) ?
C12 N3 N4 N5 . . . . -0.08(13) ?
C13 N5 C14 C15 . . . . -103.59(14) ?
C14 N5 C13 C12 . . . . 175.86(11) ?
C14 C15 C16 C17 . . . . 179.91(12) ?
